data_7044402
loop_
_publ_author_name
'Newman, Paul David'
'Melen, Rebecca'
'Platts, James A.'
'Wilkins, Lewis'

_publ_section_title
;
 Amidine functionalized phosphines: tuneable ligands for transition metals
;
_journal_name_full 'Dalton Trans.'
_journal_paper_doi 10.1039/C7DT03343E
_journal_year 2017
_chemical_absolute_configuration ad
_chemical_formula_moiety 'C26 H41 N2 O6 P Rh, B F4, C H2 Cl2'
_chemical_formula_sum 'C27 H43 B Cl2 F4 N2 O6 P Rh'
_chemical_formula_weight 783.22
_chemical_name_systematic
;
 ?
;
_space_group_crystal_system monoclinic
_space_group_IT_number 4
_space_group_name_Hall 'P 2yb'
_space_group_name_H-M_alt 'P 1 21 1'
_symmetry_space_group_name_Hall 'P 2yb'
_symmetry_space_group_name_H-M 'P 1 21 1'
_atom_sites_solution_hydrogens geom
_atom_sites_solution_primary direct
_audit_creation_method SHELXL-2013
_audit_update_record
;
2017-06-20 deposited with the CCDC.
2017-10-02 downloaded from the CCDC.
;
_cell_angle_alpha 90
_cell_angle_beta 97.379(2)
_cell_angle_gamma 90
_cell_formula_units_Z 4
_cell_length_a 8.4507(2)
_cell_length_b 32.6387(6)
_cell_length_c 12.2306(3)
_cell_measurement_reflns_used 18380
_cell_measurement_temperature 150(2)
_cell_measurement_theta_max 29.1960
_cell_measurement_theta_min 3.3210
_cell_volume 3345.50(13)
_computing_cell_refinement 'CrysAlisPro 1.171.38.43f (Rigaku OD, 2015)'
_computing_data_collection 'CrysAlisPro 1.171.38.43f (Rigaku OD, 2015)'
_computing_data_reduction 'CrysAlisPro 1.171.38.43f (Rigaku OD, 2015)'
_computing_molecular_graphics 'XSHELL and Mercury'
_computing_publication_material XCIF
_computing_structure_refinement 'SHELXL-2013 (Sheldrick, 2013)'
_computing_structure_solution SHELXS
_diffrn_ambient_temperature 150(2)
_diffrn_measured_fraction_theta_full 0.971
_diffrn_measured_fraction_theta_max 0.998
_diffrn_measurement_device_type 'Agilent Supernova Dual Atlas w/ CCD detector'
_diffrn_measurement_method 'omega scans'
_diffrn_radiation_type MoK\a
_diffrn_radiation_wavelength 0.71073
_diffrn_reflns_av_R_equivalents 0.0270
_diffrn_reflns_av_unetI/netI 0.0368
_diffrn_reflns_Laue_measured_fraction_full 0.971
_diffrn_reflns_Laue_measured_fraction_max 0.998
_diffrn_reflns_limit_h_max 8
_diffrn_reflns_limit_h_min -10
_diffrn_reflns_limit_k_max 38
_diffrn_reflns_limit_k_min -38
_diffrn_reflns_limit_l_max 14
_diffrn_reflns_limit_l_min -14
_diffrn_reflns_number 29150
_diffrn_reflns_point_group_measured_fraction_full 0.971
_diffrn_reflns_point_group_measured_fraction_max 0.998
_diffrn_reflns_theta_full 25.242
_diffrn_reflns_theta_max 24.999
_diffrn_reflns_theta_min 3.009
_diffrn_source 'sealed tube'
_exptl_absorpt_coefficient_mu 0.782
_exptl_absorpt_correction_T_max 1.0
_exptl_absorpt_correction_T_min 0.797
_exptl_absorpt_correction_type gaussian
_exptl_absorpt_process_details
;
CrysAlisPro 1.171.38.43f (Rigaku Oxford Diffraction, 2015)
Numerical absorption correction based on gaussian integration over
a multifaceted crystal model Empirical absorption correction using 
spherical harmonics, implemented in SCALE3 ABSPACK scaling algorithm.
;
_exptl_crystal_colour colourless
_exptl_crystal_density_diffrn 1.555
_exptl_crystal_description block
_exptl_crystal_F_000 1608
_exptl_crystal_size_max 0.171
_exptl_crystal_size_mid 0.142
_exptl_crystal_size_min 0.102
_refine_diff_density_max 0.386
_refine_diff_density_min -0.442
_refine_diff_density_rms 0.052
_refine_ls_abs_structure_details
;
 Refined as an inversion twin.
;
_refine_ls_abs_structure_Flack 0.00(2)
_refine_ls_extinction_method none
_refine_ls_goodness_of_fit_ref 1.048
_refine_ls_hydrogen_treatment constr
_refine_ls_matrix_type full
_refine_ls_number_parameters 809
_refine_ls_number_reflns 11751
_refine_ls_number_restraints 2
_refine_ls_restrained_S_all 1.048
_refine_ls_R_factor_all 0.0301
_refine_ls_R_factor_gt 0.0279
_refine_ls_shift/su_max 0.001
_refine_ls_shift/su_mean 0.000
_refine_ls_structure_factor_coef Fsqd
_refine_ls_weighting_details 'w=1/[\s^2^(Fo^2^)+(0.0206P)^2^+1.5664P] where P=(Fo^2^+2Fc^2^)/3'
_refine_ls_weighting_scheme calc
_refine_ls_wR_factor_gt 0.0581
_refine_ls_wR_factor_ref 0.0594
_reflns_Friedel_coverage 0.962
_reflns_Friedel_fraction_full 0.971
_reflns_Friedel_fraction_max 0.999
_reflns_number_gt 11250
_reflns_number_total 11751
_reflns_threshold_expression 'I > 2\s(I)'
_cod_data_source_file c7dt03343e2.cif
_cod_data_source_block rm1704d
_cod_database_code 7044402
_shelx_space_group_comment
;
The symmetry employed for this shelxl refinement is uniquely defined
by the following loop, which should always be used as a source of
symmetry information in preference to the above space-group names.
They are only intended as comments.
;
_shelx_estimated_absorpt_t_min 0.878
_shelx_estimated_absorpt_t_max 0.924
_shelxl_version_number 2013-3

loop_
_space_group_symop_operation_xyz
'x, y, z'
'-x, y+1/2, -z'

loop_
_atom_site_label
_atom_site_type_symbol
_atom_site_fract_x
_atom_site_fract_y
_atom_site_fract_z
_atom_site_U_iso_or_equiv
_atom_site_adp_type
_atom_site_occupancy
_atom_site_site_symmetry_order
_atom_site_calc_flag
_atom_site_refinement_flags_posn
_atom_site_refinement_flags_adp
_atom_site_refinement_flags_occupancy
_atom_site_disorder_assembly
_atom_site_disorder_group
Rh1 Rh 0.09501(4) 0.32892(2) 0.86752(3) 0.01856(9) Uani 1 1 d . . . . .
Rh2 Rh 0.58995(4) 0.67330(2) 0.34580(3) 0.02041(10) Uani 1 1 d . . . . .
P1 P 0.76058(16) 0.64470(4) 0.24633(10) 0.0174(3) Uani 1 1 d . . . . .
P2 P 0.26571(16) 0.35921(4) 0.77019(10) 0.0170(3) Uani 1 1 d . . . . .
Cl1 Cl 0.80549(19) 0.33815(5) 0.27290(12) 0.0433(4) Uani 1 1 d . . . . .
Cl3 Cl 0.3032(2) 0.65311(5) 0.73467(13) 0.0462(4) Uani 1 1 d . . . . .
Cl2 Cl 1.0477(3) 0.40147(6) 0.26563(19) 0.0677(6) Uani 1 1 d . . . . .
Cl4 Cl 0.5589(3) 0.59274(7) 0.75243(19) 0.0714(6) Uani 1 1 d . . . . .
O6 O 0.1164(4) 0.34648(9) 0.5709(3) 0.0220(8) Uani 1 1 d . . . . .
O3 O 0.2495(4) 0.33454(12) 1.0085(3) 0.0233(8) Uani 1 1 d . . . . .
O2 O -0.0550(4) 0.29530(11) 0.9520(3) 0.0245(8) Uani 1 1 d . . . . .
O7 O 0.7484(4) 0.66602(11) 0.4840(3) 0.0251(8) Uani 1 1 d . . . . .
O8 O 0.4394(5) 0.70545(11) 0.4343(3) 0.0299(9) Uani 1 1 d . . . . .
O4 O 0.5114(4) 0.34200(9) 0.6498(3) 0.0230(8) Uani 1 1 d . . . . .
F2 F 0.6092(4) 0.51535(12) 0.3482(3) 0.0455(10) Uani 1 1 d . . . . .
O10 O 0.6035(4) 0.65317(10) 0.0467(3) 0.0228(8) Uani 1 1 d . . . . .
O11 O 0.8237(4) 0.67061(11) -0.0434(3) 0.0264(8) Uani 1 1 d . . . . .
F5 F 0.1240(5) 0.48337(12) 0.8503(3) 0.0484(10) Uani 1 1 d . . . . .
O5 O 0.3424(4) 0.32970(12) 0.4858(3) 0.0278(8) Uani 1 1 d . . . . .
F3 F 0.7443(4) 0.46069(10) 0.4236(3) 0.0495(10) Uani 1 1 d . . . . .
O12 O 1.0010(4) 0.66247(10) 0.1205(3) 0.0237(8) Uani 1 1 d . . . . .
O1 O -0.1488(5) 0.31319(14) 0.6757(3) 0.0421(11) Uani 1 1 d . . . . .
N2 N 0.8826(5) 0.60838(11) 0.3203(3) 0.0195(9) Uani 1 1 d . . . . .
N4 N 0.4006(5) 0.43939(12) 0.9976(3) 0.0226(10) Uani 1 1 d . . . . .
F1 F 0.5297(5) 0.48263(13) 0.4957(3) 0.0594(11) Uani 1 1 d . . . . .
O9 O 0.3444(5) 0.68893(15) 0.1545(4) 0.0506(13) Uani 1 1 d . . . . .
N3 N 0.3798(5) 0.39718(12) 0.8422(3) 0.0188(9) Uani 1 1 d . . . . .
N1 N 0.9034(6) 0.56192(12) 0.4666(3) 0.0247(10) Uani 1 1 d . . . . .
F4 F 0.4981(5) 0.45231(11) 0.3310(3) 0.0661(12) Uani 1 1 d . . . . .
C17 C 0.7808(6) 0.70972(15) 0.1149(4) 0.0213(11) Uani 1 1 d . . . . .
H17A H 0.6976 0.7202 0.1577 0.026 Uiso 1 1 calc R U . . .
H17B H 0.8397 0.7335 0.0902 0.026 Uiso 1 1 calc R U . . .
C18 C 0.8244(7) 0.60625(15) 0.0516(4) 0.0260(13) Uani 1 1 d . . . . .
H18A H 0.7811 0.5916 -0.0166 0.031 Uiso 1 1 calc R U . . .
H18B H 0.8917 0.5868 0.0993 0.031 Uiso 1 1 calc R U . . .
C14 C 0.4423(7) 0.68129(19) 0.2245(5) 0.0308(14) Uani 1 1 d . . . . .
C15 C 0.8236(7) 0.58805(14) 0.4014(4) 0.0221(11) Uani 1 1 d . . . . .
H15 H 0.7158 0.5932 0.4117 0.026 Uiso 1 1 calc R U . . .
C33 C 0.5130(6) 0.30042(15) 0.8083(4) 0.0240(11) Uani 1 1 d . . . . .
H33A H 0.4467 0.2864 0.8568 0.036 Uiso 1 1 calc R U . . .
H33B H 0.5817 0.3204 0.8512 0.036 Uiso 1 1 calc R U . . .
H33C H 0.5793 0.2803 0.7758 0.036 Uiso 1 1 calc R U . . .
C35 C 0.3002(6) 0.29251(14) 0.6459(4) 0.0213(11) Uani 1 1 d . . . . .
H35A H 0.3646 0.2692 0.6244 0.026 Uiso 1 1 calc R U . . .
H35B H 0.2177 0.2815 0.6885 0.026 Uiso 1 1 calc R U . . .
C34 C 0.4076(6) 0.32212(14) 0.7180(4) 0.0195(11) Uani 1 1 d . . . . .
F8A F 0.2099(7) 0.53984(12) 0.9501(4) 0.0848(18) Uani 1 1 d . . . . .
C12 C 0.6875(7) 0.62074(15) 0.1112(4) 0.0214(11) Uani 1 1 d . . . . .
C4 C 0.4729(8) 0.71573(16) 0.5349(5) 0.0302(13) Uani 1 1 d . . . . .
C29 C 0.2333(7) 0.31825(15) 1.1024(4) 0.0265(13) Uani 1 1 d . . . . .
C8 C 0.7022(7) 0.68623(15) 0.0149(4) 0.0241(12) Uani 1 1 d . . . . .
C51 C 0.3229(6) 0.41379(13) 0.9292(4) 0.0202(11) Uani 1 1 d . . . . .
H51 H 0.2181 0.4063 0.9418 0.024 Uiso 1 1 calc R U . . .
C48 C 0.5385(6) 0.41434(14) 0.8212(4) 0.0237(12) Uani 1 1 d . . . . .
H48 H 0.5881 0.3973 0.7667 0.028 Uiso 1 1 calc R U . . .
C3 C 0.6074(8) 0.70484(17) 0.6054(5) 0.0338(14) Uani 1 1 d . . . . .
H3 H 0.6140 0.7148 0.6788 0.041 Uiso 1 1 calc R U . . .
C39 C 0.4380(7) 0.35923(16) 0.5493(4) 0.0266(12) Uani 1 1 d . . . . .
C11 C 0.8960(6) 0.68208(14) 0.1884(4) 0.0208(11) Uani 1 1 d . . . . .
C41 C 0.1949(7) 0.38073(14) 0.6309(4) 0.0223(11) Uani 1 1 d . . . . .
C28 C -0.0260(7) 0.28320(15) 1.0506(5) 0.0260(12) Uani 1 1 d . . . . .
C2 C 0.7349(7) 0.68069(16) 0.5803(4) 0.0271(12) Uani 1 1 d . . . . .
C36 C 0.2204(7) 0.31379(15) 0.5434(4) 0.0258(12) Uani 1 1 d . . . . .
C49 C 0.6464(6) 0.41702(14) 0.9316(4) 0.0280(12) Uani 1 1 d . . . . .
C42 C 0.0655(7) 0.41303(15) 0.6379(4) 0.0274(13) Uani 1 1 d . . . . .
H42A H 0.1123 0.4371 0.6778 0.041 Uiso 1 1 calc R U . . .
H42B H -0.0186 0.4016 0.6770 0.041 Uiso 1 1 calc R U . . .
H42C H 0.0198 0.4211 0.5633 0.041 Uiso 1 1 calc R U . . .
F7 F 0.0964(7) 0.54788(13) 0.7840(4) 0.0972(18) Uani 1 1 d . . . . .
C10 C 1.0015(6) 0.70689(15) 0.2744(4) 0.0265(12) Uani 1 1 d . . . . .
H10A H 0.9348 0.7209 0.3227 0.040 Uiso 1 1 calc R U . . .
H10B H 1.0615 0.7272 0.2375 0.040 Uiso 1 1 calc R U . . .
H10C H 1.0762 0.6885 0.3185 0.040 Uiso 1 1 calc R U . . .
C37 C 0.1159(7) 0.28611(16) 0.4660(4) 0.0317(13) Uani 1 1 d . . . . .
H37A H 0.0307 0.2748 0.5042 0.048 Uiso 1 1 calc R U . . .
H37B H 0.1803 0.2637 0.4418 0.048 Uiso 1 1 calc R U . . .
H37C H 0.0688 0.3019 0.4018 0.048 Uiso 1 1 calc R U . . .
C25 C 1.1525(7) 0.62081(16) 0.4215(5) 0.0390(14) Uani 1 1 d . . . . .
H25A H 1.2569 0.6313 0.4054 0.047 Uiso 1 1 calc R U . . .
H25B H 1.0915 0.6437 0.4487 0.047 Uiso 1 1 calc R U . . .
C31 C 0.3668(7) 0.3275(2) 1.1920(4) 0.0399(14) Uani 1 1 d . . . . .
H31A H 0.3432 0.3153 1.2613 0.060 Uiso 1 1 calc R U . . .
H31B H 0.3778 0.3573 1.2009 0.060 Uiso 1 1 calc R U . . .
H31C H 0.4665 0.3160 1.1723 0.060 Uiso 1 1 calc R U . . .
C52 C 0.3170(7) 0.45794(18) 1.0844(4) 0.0327(14) Uani 1 1 d . . . . .
H52A H 0.3765 0.4522 1.1569 0.049 Uiso 1 1 calc R U . . .
H52B H 0.2095 0.4463 1.0806 0.049 Uiso 1 1 calc R U . . .
H52C H 0.3094 0.4876 1.0732 0.049 Uiso 1 1 calc R U . . .
C13 C 0.5661(7) 0.58757(15) 0.1218(4) 0.0303(13) Uani 1 1 d . . . . .
H13A H 0.6173 0.5648 0.1649 0.046 Uiso 1 1 calc R U . . .
H13B H 0.5227 0.5778 0.0483 0.046 Uiso 1 1 calc R U . . .
H13C H 0.4795 0.5986 0.1592 0.046 Uiso 1 1 calc R U . . .
C26 C 1.0588(6) 0.60143(15) 0.3173(5) 0.0266(12) Uani 1 1 d . . . . .
H26 H 1.0944 0.6125 0.2482 0.032 Uiso 1 1 calc R U . . .
C45 C 0.6575(7) 0.37870(15) 1.0036(5) 0.0339(13) Uani 1 1 d . . . . .
H45A H 0.7292 0.3839 1.0717 0.051 Uiso 1 1 calc R U . . .
H45B H 0.6992 0.3559 0.9636 0.051 Uiso 1 1 calc R U . . .
H45C H 0.5512 0.3716 1.0217 0.051 Uiso 1 1 calc R U . . .
C9 C 0.5940(7) 0.71259(16) -0.0639(4) 0.0299(13) Uani 1 1 d . . . . .
H9A H 0.5086 0.7239 -0.0257 0.045 Uiso 1 1 calc R U . . .
H9B H 0.5473 0.6959 -0.1265 0.045 Uiso 1 1 calc R U . . .
H9C H 0.6558 0.7351 -0.0905 0.045 Uiso 1 1 calc R U . . .
C6 C 1.0581(8) 0.63124(18) -0.0420(5) 0.0375(15) Uani 1 1 d . . . . .
H6A H 1.1305 0.6119 0.0003 0.056 Uiso 1 1 calc R U . . .
H6B H 1.1170 0.6561 -0.0568 0.056 Uiso 1 1 calc R U . . .
H6C H 1.0136 0.6186 -0.1119 0.056 Uiso 1 1 calc R U . . .
C100 C 0.8966(9) 0.3819(2) 0.3368(5) 0.0458(16) Uani 1 1 d . . . . .
H10D H 0.8147 0.4034 0.3410 0.055 Uiso 1 1 calc R U . . .
H10E H 0.9427 0.3750 0.4130 0.055 Uiso 1 1 calc R U . . .
C50 C 0.5665(7) 0.45377(16) 0.9826(4) 0.0276(12) Uani 1 1 d . . . . .
C5 C 0.3502(10) 0.7432(2) 0.5769(6) 0.0499(19) Uani 1 1 d . . . . .
H5A H 0.3623 0.7422 0.6576 0.075 Uiso 1 1 calc R U . . .
H5B H 0.2429 0.7340 0.5472 0.075 Uiso 1 1 calc R U . . .
H5C H 0.3657 0.7715 0.5531 0.075 Uiso 1 1 calc R U . . .
C30 C 0.1094(7) 0.29332(17) 1.1239(4) 0.0285(13) Uani 1 1 d . . . . .
H30 H 0.1166 0.2818 1.1957 0.034 Uiso 1 1 calc R U . . .
B1 B 0.5954(9) 0.4775(2) 0.4009(6) 0.0331(16) Uani 1 1 d . . . . .
C22 C 1.0748(7) 0.55071(16) 0.4539(5) 0.0292(13) Uani 1 1 d . . . . .
C16 C 0.8284(8) 0.54616(18) 0.5614(5) 0.0349(14) Uani 1 1 d . . . . .
H16A H 0.8265 0.5162 0.5593 0.052 Uiso 1 1 calc R U . . .
H16B H 0.7191 0.5566 0.5573 0.052 Uiso 1 1 calc R U . . .
H16C H 0.8902 0.5553 0.6304 0.052 Uiso 1 1 calc R U . . .
C40 C 0.3301(7) 0.39494(15) 0.5712(4) 0.0261(13) Uani 1 1 d . . . . .
H40A H 0.3934 0.4159 0.6161 0.031 Uiso 1 1 calc R U . . .
H40B H 0.2864 0.4077 0.5003 0.031 Uiso 1 1 calc R U . . .
C47 C 0.8185(6) 0.42790(17) 0.9095(5) 0.0409(14) Uani 1 1 d . . . . .
H47A H 0.8157 0.4525 0.8634 0.061 Uiso 1 1 calc R U . . .
H47B H 0.8630 0.4050 0.8714 0.061 Uiso 1 1 calc R U . . .
H47C H 0.8854 0.4330 0.9797 0.061 Uiso 1 1 calc R U . . .
C21 C 1.0899(6) 0.55515(14) 0.3297(5) 0.0297(12) Uani 1 1 d . . . . .
C32 C -0.0514(7) 0.32135(16) 0.7450(5) 0.0256(13) Uani 1 1 d . . . . .
C27 C -0.1527(9) 0.2559(2) 1.0884(5) 0.0430(16) Uani 1 1 d . . . . .
H27A H -0.1176 0.2464 1.1637 0.064 Uiso 1 1 calc R U . . .
H27B H -0.1702 0.2322 1.0391 0.064 Uiso 1 1 calc R U . . .
H27C H -0.2524 0.2713 1.0871 0.064 Uiso 1 1 calc R U . . .
C1 C 0.8693(7) 0.6708(2) 0.6672(4) 0.0432(15) Uani 1 1 d . . . . .
H1A H 0.8404 0.6784 0.7395 0.065 Uiso 1 1 calc R U . . .
H1B H 0.9645 0.6861 0.6532 0.065 Uiso 1 1 calc R U . . .
H1C H 0.8916 0.6413 0.6661 0.065 Uiso 1 1 calc R U . . .
C43 C 0.5175(7) 0.45937(14) 0.7827(5) 0.0315(13) Uani 1 1 d . . . . .
H43A H 0.4087 0.4639 0.7440 0.038 Uiso 1 1 calc R U . . .
H43B H 0.5960 0.4665 0.7322 0.038 Uiso 1 1 calc R U . . .
C44 C 0.5458(7) 0.48545(14) 0.8890(5) 0.0342(13) Uani 1 1 d . . . . .
H44A H 0.6428 0.5025 0.8898 0.041 Uiso 1 1 calc R U . . .
H44B H 0.4534 0.5035 0.8955 0.041 Uiso 1 1 calc R U . . .
C23 C 1.1155(7) 0.50889(15) 0.5040(5) 0.0403(14) Uani 1 1 d . . . . .
H23A H 1.2262 0.5020 0.4956 0.060 Uiso 1 1 calc R U . . .
H23B H 1.0439 0.4883 0.4662 0.060 Uiso 1 1 calc R U . . .
H23C H 1.1026 0.5094 0.5825 0.060 Uiso 1 1 calc R U . . .
C20 C 0.9803(7) 0.52699(14) 0.2568(5) 0.0319(13) Uani 1 1 d . . . . .
H20A H 0.8699 0.5315 0.2704 0.048 Uiso 1 1 calc R U . . .
H20B H 1.0102 0.4984 0.2735 0.048 Uiso 1 1 calc R U . . .
H20C H 0.9898 0.5328 0.1793 0.048 Uiso 1 1 calc R U . . .
C19 C 1.2610(7) 0.54706(17) 0.3056(6) 0.0477(16) Uani 1 1 d . . . . .
H19A H 1.3349 0.5650 0.3517 0.071 Uiso 1 1 calc R U . . .
H19B H 1.2683 0.5527 0.2277 0.071 Uiso 1 1 calc R U . . .
H19C H 1.2889 0.5184 0.3219 0.071 Uiso 1 1 calc R U . . .
C46 C 0.6520(7) 0.46974(16) 1.0900(5) 0.0383(13) Uani 1 1 d . . . . .
H46A H 0.7591 0.4790 1.0789 0.057 Uiso 1 1 calc R U . . .
H46B H 0.6604 0.4479 1.1453 0.057 Uiso 1 1 calc R U . . .
H46C H 0.5920 0.4928 1.1155 0.057 Uiso 1 1 calc R U . . .
C38 C 0.5714(8) 0.37121(17) 0.4857(5) 0.0369(15) Uani 1 1 d . . . . .
H38A H 0.5270 0.3834 0.4151 0.055 Uiso 1 1 calc R U . . .
H38B H 0.6339 0.3469 0.4721 0.055 Uiso 1 1 calc R U . . .
H38C H 0.6406 0.3912 0.5283 0.055 Uiso 1 1 calc R U . . .
C24 C 1.1755(7) 0.58602(16) 0.5074(5) 0.0419(15) Uani 1 1 d . . . . .
H24A H 1.2892 0.5781 0.5226 0.050 Uiso 1 1 calc R U . . .
H24B H 1.1376 0.5945 0.5773 0.050 Uiso 1 1 calc R U . . .
C7 C 0.9258(7) 0.64216(16) 0.0227(4) 0.0287(13) Uani 1 1 d . . . . .
C101 C 0.3943(9) 0.6116(2) 0.8101(5) 0.0473(17) Uani 1 1 d . . . . .
H10F H 0.4292 0.6204 0.8868 0.057 Uiso 1 1 calc R U . . .
H10G H 0.3152 0.5893 0.8125 0.057 Uiso 1 1 calc R U . . .
F6A F -0.0288(12) 0.5241(3) 0.9384(9) 0.074(3) Uani 0.5727 1 d D . P A 1
F6B F -0.0724(12) 0.5287(4) 0.8642(15) 0.087(6) Uani 0.4273 1 d D . P A 2
B2 B 0.0882(10) 0.5237(2) 0.8714(6) 0.0411(18) Uani 1 1 d D . . . .

loop_
_atom_site_aniso_label
_atom_site_aniso_U_11
_atom_site_aniso_U_22
_atom_site_aniso_U_33
_atom_site_aniso_U_23
_atom_site_aniso_U_13
_atom_site_aniso_U_12
Rh1 0.0174(2) 0.01840(19) 0.02023(19) -0.00007(15) 0.00396(14) -0.00061(16)
Rh2 0.0182(2) 0.0215(2) 0.0222(2) 0.00100(15) 0.00497(15) 0.00026(16)
P1 0.0185(7) 0.0163(6) 0.0173(7) 0.0010(5) 0.0022(5) -0.0006(5)
P2 0.0188(7) 0.0152(6) 0.0171(7) 0.0005(5) 0.0025(5) 0.0013(5)
Cl1 0.0362(8) 0.0583(10) 0.0349(8) -0.0038(6) 0.0025(6) 0.0017(7)
Cl3 0.0398(9) 0.0575(9) 0.0398(9) 0.0041(7) -0.0009(7) -0.0080(7)
Cl2 0.0603(13) 0.0523(10) 0.0943(15) 0.0003(9) 0.0248(11) -0.0038(9)
Cl4 0.0627(13) 0.0754(13) 0.0779(14) 0.0037(10) 0.0155(11) 0.0127(10)
O6 0.026(2) 0.0195(17) 0.0197(18) -0.0033(13) -0.0007(15) 0.0040(14)
O3 0.0224(19) 0.028(2) 0.0191(17) 0.0009(15) 0.0024(14) -0.0043(17)
O2 0.021(2) 0.0249(19) 0.029(2) 0.0020(15) 0.0060(16) -0.0040(16)
O7 0.025(2) 0.029(2) 0.0211(19) -0.0037(14) 0.0018(14) 0.0038(16)
O8 0.024(2) 0.033(2) 0.035(2) 0.0016(16) 0.0139(17) 0.0070(17)
O4 0.026(2) 0.0217(18) 0.0242(19) 0.0025(13) 0.0120(15) 0.0009(14)
F2 0.038(2) 0.040(2) 0.059(3) 0.0151(16) 0.0073(18) -0.0006(16)
O10 0.029(2) 0.0174(16) 0.0206(19) 0.0024(13) -0.0007(15) -0.0031(15)
O11 0.038(2) 0.0229(17) 0.0202(17) 0.0031(15) 0.0103(15) 0.0066(18)
F5 0.045(2) 0.032(2) 0.066(3) -0.0197(16) 0.0014(19) 0.0058(17)
O5 0.040(2) 0.0268(17) 0.0179(17) -0.0014(16) 0.0088(15) 0.0000(19)
F3 0.0312(19) 0.0333(19) 0.083(3) 0.0008(17) 0.0054(19) 0.0113(15)
O12 0.023(2) 0.0227(19) 0.0270(19) -0.0021(13) 0.0096(15) 0.0034(14)
O1 0.018(2) 0.074(3) 0.033(2) 0.0014(19) -0.0023(19) -0.009(2)
N2 0.020(2) 0.017(2) 0.021(2) 0.0025(15) 0.0041(18) -0.0009(17)
N4 0.021(2) 0.023(2) 0.024(2) -0.0044(17) 0.0014(18) -0.0021(18)
F1 0.061(3) 0.070(2) 0.051(3) 0.0068(19) 0.023(2) -0.006(2)
O9 0.025(3) 0.084(4) 0.041(3) 0.007(2) -0.002(2) 0.008(2)
N3 0.021(2) 0.016(2) 0.020(2) -0.0015(15) 0.0019(17) -0.0033(17)
N1 0.031(3) 0.019(2) 0.023(2) 0.0008(17) 0.002(2) -0.0039(19)
F4 0.081(3) 0.057(2) 0.051(2) 0.0135(19) -0.026(2) -0.033(2)
C17 0.020(3) 0.020(2) 0.025(3) 0.0019(19) 0.005(2) 0.001(2)
C18 0.038(4) 0.019(3) 0.021(3) -0.0031(19) 0.005(2) 0.000(2)
C14 0.016(3) 0.045(4) 0.034(3) 0.002(3) 0.011(3) 0.004(3)
C15 0.027(3) 0.017(3) 0.022(3) -0.0038(19) 0.002(2) 0.002(2)
C33 0.022(3) 0.018(2) 0.032(3) 0.000(2) 0.003(2) 0.004(2)
C35 0.026(3) 0.015(2) 0.024(3) -0.0021(19) 0.008(2) 0.002(2)
C34 0.022(3) 0.016(3) 0.021(3) 0.0004(18) 0.006(2) -0.002(2)
F8A 0.132(5) 0.038(2) 0.071(3) -0.014(2) -0.040(3) 0.024(2)
C12 0.025(3) 0.020(3) 0.017(3) 0.0019(19) -0.002(2) -0.003(2)
C4 0.035(4) 0.025(3) 0.034(3) 0.000(2) 0.019(3) -0.003(3)
C29 0.034(3) 0.026(3) 0.020(3) 0.0012(19) 0.008(2) 0.007(2)
C8 0.027(3) 0.021(3) 0.025(3) 0.0025(19) 0.008(2) -0.003(2)
C51 0.026(3) 0.016(2) 0.021(3) 0.0020(18) 0.007(2) 0.006(2)
C48 0.022(3) 0.024(3) 0.027(3) -0.0026(19) 0.010(2) -0.002(2)
C3 0.045(4) 0.036(3) 0.023(3) -0.006(2) 0.014(3) -0.002(3)
C39 0.035(3) 0.024(3) 0.022(3) 0.004(2) 0.008(2) -0.002(2)
C11 0.025(3) 0.015(3) 0.024(3) -0.0028(18) 0.008(2) -0.004(2)
C41 0.030(3) 0.015(2) 0.021(3) -0.0023(19) -0.003(2) 0.000(2)
C28 0.029(3) 0.021(3) 0.030(3) -0.002(2) 0.012(2) 0.001(2)
C2 0.028(3) 0.030(3) 0.024(3) 0.000(2) 0.008(2) -0.003(2)
C36 0.035(3) 0.019(2) 0.024(3) -0.0043(19) 0.009(2) 0.002(2)
C49 0.027(3) 0.024(3) 0.032(3) -0.008(2) 0.002(2) -0.004(2)
C42 0.035(3) 0.020(3) 0.025(3) -0.0002(19) -0.005(2) 0.006(2)
F7 0.163(5) 0.066(3) 0.054(3) 0.014(2) -0.022(3) -0.040(3)
C10 0.018(3) 0.026(3) 0.035(3) -0.002(2) 0.004(2) -0.003(2)
C37 0.040(4) 0.029(3) 0.025(3) -0.005(2) 0.003(3) 0.004(2)
C25 0.033(3) 0.030(3) 0.050(4) 0.009(3) -0.009(3) -0.007(2)
C31 0.040(4) 0.056(4) 0.023(3) 0.007(3) 0.003(2) -0.006(3)
C52 0.040(4) 0.035(3) 0.023(3) -0.010(2) 0.004(3) 0.003(3)
C13 0.039(4) 0.020(3) 0.030(3) 0.003(2) -0.004(2) -0.011(3)
C26 0.015(3) 0.026(3) 0.039(3) 0.004(2) 0.003(2) -0.001(2)
C45 0.029(3) 0.030(3) 0.041(3) -0.005(2) -0.004(3) 0.004(2)
C9 0.040(3) 0.022(3) 0.028(3) 0.008(2) 0.002(3) 0.000(2)
C6 0.049(4) 0.034(3) 0.033(3) 0.000(2) 0.021(3) 0.011(3)
C100 0.051(4) 0.048(4) 0.038(4) -0.003(3) 0.007(3) 0.008(3)
C50 0.025(3) 0.026(3) 0.031(3) -0.007(2) 0.000(2) -0.003(2)
C5 0.058(5) 0.040(4) 0.057(5) -0.002(3) 0.028(4) 0.016(3)
C30 0.032(3) 0.034(3) 0.021(3) 0.007(2) 0.010(2) 0.004(3)
B1 0.024(4) 0.034(4) 0.040(4) 0.005(3) -0.001(3) -0.001(3)
C22 0.022(3) 0.026(3) 0.039(3) 0.006(2) -0.001(2) 0.002(2)
C16 0.047(4) 0.030(3) 0.029(3) 0.007(2) 0.006(3) 0.003(3)
C40 0.042(4) 0.018(3) 0.019(3) 0.0032(19) 0.005(2) -0.001(2)
C47 0.024(3) 0.044(3) 0.055(4) -0.014(3) 0.005(3) -0.006(2)
C21 0.024(3) 0.023(3) 0.042(3) 0.006(2) 0.008(2) 0.003(2)
C32 0.019(3) 0.028(3) 0.031(3) 0.001(2) 0.005(2) 0.002(2)
C27 0.042(4) 0.047(4) 0.043(4) -0.002(3) 0.020(3) -0.019(3)
C1 0.046(4) 0.056(4) 0.026(3) -0.005(3) 0.000(3) -0.002(4)
C43 0.041(4) 0.018(3) 0.037(3) 0.002(2) 0.010(3) -0.013(2)
C44 0.040(3) 0.022(2) 0.041(3) -0.004(2) 0.008(3) -0.011(2)
C23 0.035(3) 0.034(3) 0.049(4) 0.015(3) -0.002(3) 0.005(2)
C20 0.038(3) 0.021(3) 0.038(3) 0.001(2) 0.010(3) 0.005(2)
C19 0.032(3) 0.039(3) 0.073(5) 0.014(3) 0.011(3) 0.012(3)
C46 0.033(3) 0.037(3) 0.042(3) -0.016(2) -0.005(3) -0.003(2)
C38 0.051(4) 0.033(3) 0.031(3) 0.002(2) 0.023(3) -0.003(3)
C24 0.034(3) 0.033(3) 0.053(4) 0.011(3) -0.014(3) -0.009(2)
C7 0.037(4) 0.025(3) 0.025(3) -0.001(2) 0.007(2) 0.007(2)
C101 0.051(4) 0.052(4) 0.040(4) 0.011(3) 0.007(3) -0.010(3)
F6A 0.078(7) 0.047(5) 0.112(9) -0.026(6) 0.067(7) -0.017(5)
F6B 0.054(8) 0.041(6) 0.178(17) 0.022(10) 0.059(10) 0.019(5)
B2 0.041(5) 0.032(4) 0.051(5) -0.001(3) 0.009(4) -0.001(3)

loop_
_atom_type_symbol
_atom_type_description
_atom_type_scat_dispersion_real
_atom_type_scat_dispersion_imag
_atom_type_scat_source
C C 0.0033 0.0016 'International Tables Vol C Tables 4.2.6.8 and 6.1.1.4'
H H 0.0000 0.0000 'International Tables Vol C Tables 4.2.6.8 and 6.1.1.4'
N N 0.0061 0.0033 'International Tables Vol C Tables 4.2.6.8 and 6.1.1.4'
O O 0.0106 0.0060 'International Tables Vol C Tables 4.2.6.8 and 6.1.1.4'
P P 0.1023 0.0942 'International Tables Vol C Tables 4.2.6.8 and 6.1.1.4'
Rh Rh -1.1178 0.9187 'International Tables Vol C Tables 4.2.6.8 and 6.1.1.4'
Cl Cl 0.1484 0.1585 'International Tables Vol C Tables 4.2.6.8 and 6.1.1.4'
F F 0.0171 0.0103 'International Tables Vol C Tables 4.2.6.8 and 6.1.1.4'
B B 0.0013 0.0007 'International Tables Vol C Tables 4.2.6.8 and 6.1.1.4'

loop_
_geom_angle_atom_site_label_1
_geom_angle_atom_site_label_2
_geom_angle_atom_site_label_3
_geom_angle
C32 Rh1 O3 176.3(2)
C32 Rh1 O2 86.8(2)
O3 Rh1 O2 89.55(14)
C32 Rh1 P2 92.22(17)
O3 Rh1 P2 91.37(10)
O2 Rh1 P2 174.17(11)
C14 Rh2 O7 177.6(2)
C14 Rh2 O8 87.2(2)
O7 Rh2 O8 90.45(15)
C14 Rh2 P1 92.23(18)
O7 Rh2 P1 90.11(11)
O8 Rh2 P1 174.37(11)
N2 P1 C12 106.4(2)
N2 P1 C11 106.8(2)
C12 P1 C11 95.0(2)
N2 P1 Rh2 112.66(14)
C12 P1 Rh2 120.07(18)
C11 P1 Rh2 113.99(15)
N3 P2 C41 106.6(2)
N3 P2 C34 107.2(2)
C41 P2 C34 94.4(2)
N3 P2 Rh1 113.73(15)
C41 P2 Rh1 120.19(19)
C34 P2 Rh1 112.58(15)
C36 O6 C41 115.7(4)
C29 O3 Rh1 126.1(4)
C28 O2 Rh1 126.2(4)
C2 O7 Rh2 126.2(3)
C4 O8 Rh2 124.5(4)
C39 O4 C34 116.7(4)
C8 O10 C12 115.6(4)
C8 O11 C7 111.7(4)
C36 O5 C39 112.0(4)
C11 O12 C7 116.3(4)
C15 N2 C26 113.9(4)
C15 N2 P1 117.9(4)
C26 N2 P1 127.4(3)
C51 N4 C52 118.5(5)
C51 N4 C50 121.5(4)
C52 N4 C50 119.7(4)
C51 N3 C48 113.9(4)
C51 N3 P2 117.3(4)
C48 N3 P2 128.8(3)
C15 N1 C16 118.0(5)
C15 N1 C22 121.5(4)
C16 N1 C22 120.3(4)
C8 C17 C11 110.7(4)
C8 C17 H17A 109.5
C11 C17 H17A 109.5
C8 C17 H17B 109.5
C11 C17 H17B 109.5
H17A C17 H17B 108.1
C12 C18 C7 111.0(4)
C12 C18 H18A 109.4
C7 C18 H18A 109.4
C12 C18 H18B 109.4
C7 C18 H18B 109.4
H18A C18 H18B 108.0
O9 C14 Rh2 173.7(6)
N1 C15 N2 124.5(5)
N1 C15 H15 117.7
N2 C15 H15 117.7
C34 C33 H33A 109.5
C34 C33 H33B 109.5
H33A C33 H33B 109.5
C34 C33 H33C 109.5
H33A C33 H33C 109.5
H33B C33 H33C 109.5
C36 C35 C34 110.9(4)
C36 C35 H35A 109.5
C34 C35 H35A 109.5
C36 C35 H35B 109.5
C34 C35 H35B 109.5
H35A C35 H35B 108.0
O4 C34 C33 106.9(4)
O4 C34 C35 108.2(4)
C33 C34 C35 112.2(4)
O4 C34 P2 111.7(3)
C33 C34 P2 113.5(3)
C35 C34 P2 104.3(3)
O10 C12 C13 106.2(4)
O10 C12 C18 108.4(4)
C13 C12 C18 112.7(4)
O10 C12 P1 105.1(3)
C13 C12 P1 112.1(4)
C18 C12 P1 111.7(4)
O8 C4 C3 126.8(5)
O8 C4 C5 114.1(6)
C3 C4 C5 119.1(6)
O3 C29 C30 125.7(5)
O3 C29 C31 114.4(5)
C30 C29 C31 119.9(5)
O11 C8 O10 110.3(4)
O11 C8 C9 107.6(4)
O10 C8 C9 105.9(4)
O11 C8 C17 108.4(4)
O10 C8 C17 111.5(4)
C9 C8 C17 113.1(4)
N4 C51 N3 124.7(5)
N4 C51 H51 117.7
N3 C51 H51 117.7
N3 C48 C49 108.2(4)
N3 C48 C43 109.6(4)
C49 C48 C43 104.3(4)
N3 C48 H48 111.5
C49 C48 H48 111.5
C43 C48 H48 111.5
C4 C3 C2 127.0(5)
C4 C3 H3 116.5
C2 C3 H3 116.5
O4 C39 O5 111.0(4)
O4 C39 C38 106.1(5)
O5 C39 C38 107.7(4)
O4 C39 C40 110.9(4)
O5 C39 C40 107.7(5)
C38 C39 C40 113.4(4)
O12 C11 C10 106.5(4)
O12 C11 C17 108.4(4)
C10 C11 C17 111.4(4)
O12 C11 P1 112.3(3)
C10 C11 P1 114.7(4)
C17 C11 P1 103.5(3)
O6 C41 C40 108.6(4)
O6 C41 C42 106.0(4)
C40 C41 C42 114.0(4)
O6 C41 P2 104.1(3)
C40 C41 P2 112.6(4)
C42 C41 P2 110.8(4)
O2 C28 C30 125.5(5)
O2 C28 C27 114.8(5)
C30 C28 C27 119.8(5)
O7 C2 C3 124.7(5)
O7 C2 C1 115.0(5)
C3 C2 C1 120.3(5)
O5 C36 O6 110.3(4)
O5 C36 C37 108.1(4)
O6 C36 C37 105.2(4)
O5 C36 C35 107.7(5)
O6 C36 C35 111.4(4)
C37 C36 C35 114.1(4)
C45 C49 C48 116.6(4)
C45 C49 C50 113.6(5)
C48 C49 C50 99.1(4)
C45 C49 C47 107.4(5)
C48 C49 C47 108.9(4)
C50 C49 C47 111.1(4)
C41 C42 H42A 109.5
C41 C42 H42B 109.5
H42A C42 H42B 109.5
C41 C42 H42C 109.5
H42A C42 H42C 109.5
H42B C42 H42C 109.5
C11 C10 H10A 109.5
C11 C10 H10B 109.5
H10A C10 H10B 109.5
C11 C10 H10C 109.5
H10A C10 H10C 109.5
H10B C10 H10C 109.5
C36 C37 H37A 109.5
C36 C37 H37B 109.5
H37A C37 H37B 109.5
C36 C37 H37C 109.5
H37A C37 H37C 109.5
H37B C37 H37C 109.5
C24 C25 C26 105.5(4)
C24 C25 H25A 110.6
C26 C25 H25A 110.6
C24 C25 H25B 110.6
C26 C25 H25B 110.6
H25A C25 H25B 108.8
C29 C31 H31A 109.5
C29 C31 H31B 109.5
H31A C31 H31B 109.5
C29 C31 H31C 109.5
H31A C31 H31C 109.5
H31B C31 H31C 109.5
N4 C52 H52A 109.5
N4 C52 H52B 109.5
H52A C52 H52B 109.5
N4 C52 H52C 109.5
H52A C52 H52C 109.5
H52B C52 H52C 109.5
C12 C13 H13A 109.5
C12 C13 H13B 109.5
H13A C13 H13B 109.5
C12 C13 H13C 109.5
H13A C13 H13C 109.5
H13B C13 H13C 109.5
N2 C26 C21 107.6(4)
N2 C26 C25 108.7(4)
C21 C26 C25 104.9(4)
N2 C26 H26 111.8
C21 C26 H26 111.8
C25 C26 H26 111.8
C49 C45 H45A 109.5
C49 C45 H45B 109.5
H45A C45 H45B 109.5
C49 C45 H45C 109.5
H45A C45 H45C 109.5
H45B C45 H45C 109.5
C8 C9 H9A 109.5
C8 C9 H9B 109.5
H9A C9 H9B 109.5
C8 C9 H9C 109.5
H9A C9 H9C 109.5
H9B C9 H9C 109.5
C7 C6 H6A 109.5
C7 C6 H6B 109.5
H6A C6 H6B 109.5
C7 C6 H6C 109.5
H6A C6 H6C 109.5
H6B C6 H6C 109.5
Cl2 C100 Cl1 112.3(4)
Cl2 C100 H10D 109.1
Cl1 C100 H10D 109.1
Cl2 C100 H10E 109.1
Cl1 C100 H10E 109.1
H10D C100 H10E 107.9
C46 C50 N4 110.5(4)
C46 C50 C44 114.3(4)
N4 C50 C44 106.3(4)
C46 C50 C49 115.7(5)
N4 C50 C49 105.5(4)
C44 C50 C49 103.6(4)
C4 C5 H5A 109.5
C4 C5 H5B 109.5
H5A C5 H5B 109.5
C4 C5 H5C 109.5
H5A C5 H5C 109.5
H5B C5 H5C 109.5
C29 C30 C28 126.6(5)
C29 C30 H30 116.7
C28 C30 H30 116.7
F1 B1 F3 110.0(6)
F1 B1 F4 109.1(6)
F3 B1 F4 110.3(5)
F1 B1 F2 110.5(5)
F3 B1 F2 108.5(5)
F4 B1 F2 108.5(5)
C23 C22 N1 110.1(4)
C23 C22 C24 114.9(5)
N1 C22 C24 105.1(4)
C23 C22 C21 116.0(5)
N1 C22 C21 106.1(4)
C24 C22 C21 103.8(4)
N1 C16 H16A 109.5
N1 C16 H16B 109.5
H16A C16 H16B 109.5
N1 C16 H16C 109.5
H16A C16 H16C 109.5
H16B C16 H16C 109.5
C41 C40 C39 111.0(4)
C41 C40 H40A 109.4
C39 C40 H40A 109.4
C41 C40 H40B 109.4
C39 C40 H40B 109.4
H40A C40 H40B 108.0
C49 C47 H47A 109.5
C49 C47 H47B 109.5
H47A C47 H47B 109.5
C49 C47 H47C 109.5
H47A C47 H47C 109.5
H47B C47 H47C 109.5
C20 C21 C19 107.6(5)
C20 C21 C26 117.1(4)
C19 C21 C26 107.7(4)
C20 C21 C22 113.6(4)
C19 C21 C22 111.7(5)
C26 C21 C22 98.9(4)
O1 C32 Rh1 172.2(5)
C28 C27 H27A 109.5
C28 C27 H27B 109.5
H27A C27 H27B 109.5
C28 C27 H27C 109.5
H27A C27 H27C 109.5
H27B C27 H27C 109.5
C2 C1 H1A 109.5
C2 C1 H1B 109.5
H1A C1 H1B 109.5
C2 C1 H1C 109.5
H1A C1 H1C 109.5
H1B C1 H1C 109.5
C48 C43 C44 105.5(4)
C48 C43 H43A 110.6
C44 C43 H43A 110.6
C48 C43 H43B 110.6
C44 C43 H43B 110.6
H43A C43 H43B 108.8
C50 C44 C43 104.3(4)
C50 C44 H44A 110.9
C43 C44 H44A 110.9
C50 C44 H44B 110.9
C43 C44 H44B 110.9
H44A C44 H44B 108.9
C22 C23 H23A 109.5
C22 C23 H23B 109.5
H23A C23 H23B 109.5
C22 C23 H23C 109.5
H23A C23 H23C 109.5
H23B C23 H23C 109.5
C21 C20 H20A 109.5
C21 C20 H20B 109.5
H20A C20 H20B 109.5
C21 C20 H20C 109.5
H20A C20 H20C 109.5
H20B C20 H20C 109.5
C21 C19 H19A 109.5
C21 C19 H19B 109.5
H19A C19 H19B 109.5
C21 C19 H19C 109.5
H19A C19 H19C 109.5
H19B C19 H19C 109.5
C50 C46 H46A 109.5
C50 C46 H46B 109.5
H46A C46 H46B 109.5
C50 C46 H46C 109.5
H46A C46 H46C 109.5
H46B C46 H46C 109.5
C39 C38 H38A 109.5
C39 C38 H38B 109.5
H38A C38 H38B 109.5
C39 C38 H38C 109.5
H38A C38 H38C 109.5
H38B C38 H38C 109.5
C22 C24 C25 104.4(5)
C22 C24 H24A 110.9
C25 C24 H24A 110.9
C22 C24 H24B 110.9
C25 C24 H24B 110.9
H24A C24 H24B 108.9
O11 C7 O12 109.7(4)
O11 C7 C6 107.0(4)
O12 C7 C6 105.6(5)
O11 C7 C18 108.2(5)
O12 C7 C18 111.2(4)
C6 C7 C18 115.0(5)
Cl4 C101 Cl3 112.1(3)
Cl4 C101 H10F 109.2
Cl3 C101 H10F 109.2
Cl4 C101 H10G 109.2
Cl3 C101 H10G 109.2
H10F C101 H10G 107.9
F7 B2 F6B 91.8(8)
F7 B2 F6A 126.3(8)
F7 B2 F5 112.1(6)
F6B B2 F5 110.0(8)
F6A B2 F5 108.3(7)
F7 B2 F8A 102.5(6)
F6B B2 F8A 129.2(10)
F6A B2 F8A 96.2(7)
F5 B2 F8A 108.9(6)

loop_
_geom_bond_atom_site_label_1
_geom_bond_atom_site_label_2
_geom_bond_distance
Rh1 C32 1.833(6)
Rh1 O3 2.033(3)
Rh1 O2 2.053(4)
Rh1 P2 2.2174(13)
Rh2 C14 1.831(6)
Rh2 O7 2.031(3)
Rh2 O8 2.060(4)
Rh2 P1 2.2095(13)
P1 N2 1.746(4)
P1 C12 1.860(5)
P1 C11 1.873(5)
P2 N3 1.739(4)
P2 C41 1.869(5)
P2 C34 1.873(5)
Cl1 C100 1.758(7)
Cl3 C101 1.761(7)
Cl2 C100 1.754(7)
Cl4 C101 1.750(7)
O6 C36 1.449(6)
O6 C41 1.450(6)
O3 C29 1.288(6)
O2 C28 1.263(6)
O7 C2 1.290(6)
O8 C4 1.272(7)
O4 C39 1.420(6)
O4 C34 1.440(6)
F2 B1 1.406(8)
O10 C8 1.447(6)
O10 C12 1.450(6)
O11 C8 1.417(6)
O11 C7 1.442(6)
F5 B2 1.383(8)
O5 C36 1.420(6)
O5 C39 1.423(7)
F3 B1 1.367(8)
O12 C11 1.441(6)
O12 C7 1.442(6)
O1 C32 1.134(7)
N2 C15 1.341(6)
N2 C26 1.511(7)
N4 C51 1.299(6)
N4 C52 1.479(7)
N4 C50 1.511(7)
F1 B1 1.359(8)
O9 C14 1.139(7)
N3 C51 1.337(6)
N3 C48 1.506(7)
N1 C15 1.296(7)
N1 C16 1.483(7)
N1 C22 1.522(7)
F4 B1 1.380(8)
C17 C8 1.522(7)
C17 C11 1.532(7)
C17 H17A 0.9900
C17 H17B 0.9900
C18 C12 1.520(8)
C18 C7 1.520(8)
C18 H18A 0.9900
C18 H18B 0.9900
C15 H15 0.9500
C33 C34 1.504(7)
C33 H33A 0.9800
C33 H33B 0.9800
C33 H33C 0.9800
C35 C36 1.514(7)
C35 C34 1.527(7)
C35 H35A 0.9900
C35 H35B 0.9900
F8A B2 1.417(9)
C12 C13 1.509(7)
C4 C3 1.381(9)
C4 C5 1.511(8)
C29 C30 1.378(8)
C29 C31 1.499(8)
C8 C9 1.510(7)
C51 H51 0.9500
C48 C49 1.532(7)
C48 C43 1.546(7)
C48 H48 1.0000
C3 C2 1.400(8)
C3 H3 0.9500
C39 C38 1.502(8)
C39 C40 1.524(8)
C11 C10 1.522(7)
C41 C40 1.506(8)
C41 C42 1.529(7)
C28 C30 1.399(8)
C28 C27 1.510(8)
C2 C1 1.488(8)
C36 C37 1.509(7)
C49 C45 1.525(7)
C49 C50 1.547(7)
C49 C47 1.554(7)
C42 H42A 0.9800
C42 H42B 0.9800
C42 H42C 0.9800
F7 B2 1.338(9)
C10 H10A 0.9800
C10 H10B 0.9800
C10 H10C 0.9800
C37 H37A 0.9800
C37 H37B 0.9800
C37 H37C 0.9800
C25 C24 1.542(7)
C25 C26 1.547(8)
C25 H25A 0.9900
C25 H25B 0.9900
C31 H31A 0.9800
C31 H31B 0.9800
C31 H31C 0.9800
C52 H52A 0.9800
C52 H52B 0.9800
C52 H52C 0.9800
C13 H13A 0.9800
C13 H13B 0.9800
C13 H13C 0.9800
C26 C21 1.537(7)
C26 H26 1.0000
C45 H45A 0.9800
C45 H45B 0.9800
C45 H45C 0.9800
C9 H9A 0.9800
C9 H9B 0.9800
C9 H9C 0.9800
C6 C7 1.493(8)
C6 H6A 0.9800
C6 H6B 0.9800
C6 H6C 0.9800
C100 H10D 0.9900
C100 H10E 0.9900
C50 C46 1.508(7)
C50 C44 1.536(7)
C5 H5A 0.9800
C5 H5B 0.9800
C5 H5C 0.9800
C30 H30 0.9500
C22 C23 1.517(7)
C22 C24 1.529(8)
C22 C21 1.548(8)
C16 H16A 0.9800
C16 H16B 0.9800
C16 H16C 0.9800
C40 H40A 0.9900
C40 H40B 0.9900
C47 H47A 0.9800
C47 H47B 0.9800
C47 H47C 0.9800
C21 C20 1.511(7)
C21 C19 1.535(7)
C27 H27A 0.9800
C27 H27B 0.9800
C27 H27C 0.9800
C1 H1A 0.9800
C1 H1B 0.9800
C1 H1C 0.9800
C43 C44 1.547(7)
C43 H43A 0.9900
C43 H43B 0.9900
C44 H44A 0.9900
C44 H44B 0.9900
C23 H23A 0.9800
C23 H23B 0.9800
C23 H23C 0.9800
C20 H20A 0.9800
C20 H20B 0.9800
C20 H20C 0.9800
C19 H19A 0.9800
C19 H19B 0.9800
C19 H19C 0.9800
C46 H46A 0.9800
C46 H46B 0.9800
C46 H46C 0.9800
C38 H38A 0.9800
C38 H38B 0.9800
C38 H38C 0.9800
C24 H24A 0.9900
C24 H24B 0.9900
C101 H10F 0.9900
C101 H10G 0.9900
F6A B2 1.363(10)
F6B B2 1.358(12)
